data_9004120
loop_
_publ_author_name
'Hawthorne, F. C.'
'Cerny, P.'

_publ_section_title
;
 The alkali-metal positions in Cs-Li beryl
;
_journal_name_full 'The Canadian Mineralogist'
_journal_page_first 414
_journal_page_last 421
_journal_volume 15
_journal_year 1977
_chemical_formula_sum 'Al2 Be2.613 Ca0.003 Cs0.134 H2 K0.033 Li0.436 Na0.313 O18.66 Rb0.006 Si5.958'
_chemical_name_mineral Beryl
_space_group_IT_number 192
_symmetry_space_group_name_Hall '-P 6 2c'
_symmetry_space_group_name_H-M 'P 6/m c c'
_cell_angle_alpha 90
_cell_angle_beta 90
_cell_angle_gamma 120
_cell_formula_units_Z 2
_cell_length_a 9.212
_cell_length_b 9.212
_cell_length_c 9.236
_cell_volume 678.770
_database_code_amcsd 0005142
_exptl_crystal_density_diffrn 2.815
_cod_original_formula_sum 'Si5.958 Be2.613 Li.436 Al2 O18.66 Na.313 K.033 Rb.006 Ca.003 Cs.134 H2'
_cod_database_code 9004120

loop_
_space_group_symop_operation_xyz
x,y,z
-x,-x+y,1/2+z
x,x-y,1/2-z
-x+y,-x,-z
x-y,x,z
-y,-x,1/2+z
y,x,1/2-z
y,-x+y,-z
-y,x-y,z
x-y,-y,1/2+z
-x+y,y,1/2-z
x,y,-z
-x,-y,z
x,x-y,1/2+z
-x,-x+y,1/2-z
x-y,x,-z
-x+y,-x,z
y,x,1/2+z
-y,-x,1/2-z
-y,x-y,-z
y,-x+y,z
-x+y,y,1/2+z
x-y,-y,1/2-z
-x,-y,-z

loop_
_atom_site_aniso_label
_atom_site_aniso_U_11
_atom_site_aniso_U_22
_atom_site_aniso_U_33
_atom_site_aniso_U_12
_atom_site_aniso_U_13
_atom_site_aniso_U_23
Si 0.00806 0.00806 0.00605 0.00419 0.00000 0.00000
Be 0.01354 0.00645 0.00691 0.00322 0.00000 0.00000
Li1 0.01354 0.00645 0.00691 0.00322 0.00000 0.00000
Al 0.00935 0.00935 0.00605 0.00468 0.00000 0.00000
O1 0.01709 0.01386 0.01685 0.01032 0.00000 0.00000
O2 0.01548 0.01741 0.01037 0.00967 -0.00597 -0.00485

loop_
_atom_site_label
_atom_site_fract_x
_atom_site_fract_y
_atom_site_fract_z
_atom_site_occupancy
_atom_site_U_iso_or_equiv
_atom_site_type_symbol
_atom_site_attached_hydrogens
Si 0.38920 0.11890 0.00000 0.99300 ? Si 0
Be 0.50000 0.00000 0.25000 0.87100 ? Be 0
Li1 0.50000 0.00000 0.25000 0.12900 ? Li 0
Al 0.66667 0.33333 0.25000 1.00000 ? Al 0
O1 0.30480 0.23520 0.00000 1.00000 ? O 0
O2 0.49830 0.14730 0.14450 1.00000 ? O 0
Na 0.00000 0.00000 0.00000 0.31300 0.03166 Na 0
K 0.00000 0.00000 0.00000 0.03300 0.03166 K 0
Rb 0.00000 0.00000 0.00000 0.00600 0.03166 Rb 0
Ca 0.00000 0.00000 0.00000 0.00300 0.03166 Ca 0
Li2 0.00000 0.00000 0.00000 0.04900 0.03166 Li 0
Cs 0.00000 0.00000 0.25000 0.13400 0.03166 Cs 0
Wat 0.00000 0.00000 0.25000 0.66000 0.03166 O 2

loop_
_cod_changelog_entry_id
_cod_changelog_entry_author
_cod_changelog_entry_date
_cod_changelog_entry_text
1
;cod-tools version 3.8.0
Id: cif_guess_AMCSD_atom_types 9581 2023-05-17 12:35:41Z saulius
;
2023-05-18T11:37:56+03:00
;Derived atom types and hydrogen counts
from atom names that follow the AMCSD naming convention
(Wat == water, O-H == hydroxyl).
;
2
;cod-tools version 3.10.1
Id: cif_fix_AMCSD_atom_labels 10224 2024-08-07 11:09:31Z saulius
;
2024-08-07T19:39:08+03:00
;Changed the following '_atom_site_label' values:
the first duplicated label 'Li'  converted to 'Li1'
duplicated label 'Li' at index 10 converted to 'Li2'
;

loop_
_cod_related_entry_id
_cod_related_entry_database
_cod_related_entry_code
1 AMCSD 0005142
